data_6000140
loop_
_publ_author_name
'Evans, J. S. O.'
'Mary, T. A.'

_publ_section_title
;
 Structural phase transitions and negative thermal expansion in
 Sc2(MoO4)(3)
;
_journal_name_full
;
 International Journal of Inorganic Materials
;
_journal_page_first 143
_journal_page_last 151
_journal_paper_doi 10.1016/S1466-6049(00)00012-X
_journal_volume 2
_journal_year 2000
_chemical_formula_sum 'Mo3 O12 Sc2'
_space_group_crystal_system monoclinic
_space_group_IT_number 14
_space_group_name_Hall '-P 2yab'
_space_group_name_H-M_alt 'P 1 21/a 1'
_cell_angle_alpha 90.000
_cell_angle_beta 125.399
_cell_angle_gamma 90.000
_cell_formula_units_Z 8
_cell_length_a 16.2271
_cell_length_b 9.5805
_cell_length_c 18.9208
_cell_volume 2397.75
_diffrn_ambient_temperature 50
_cod_depositor_comments
;
 Adding the atomic coordinates, isotropic atomic displacement parameter values
 and space group information after consulting the original publication.

 Antanas Vaitkus,
 2018-06-17
;
_cod_database_code 6000140

loop_
_space_group_symop_id
_space_group_symop_operation_xyz
1 x,y,z
2 -x+1/2,y+1/2,-z
3 -x,-y,-z
4 x+1/2,-y+1/2,z

loop_
_atom_site_label
_atom_site_type_symbol
_atom_site_fract_x
_atom_site_fract_y
_atom_site_fract_z
_atom_site_U_iso_or_equiv
Mo1 Mo -0.00572(22) 0.24647(34) 0.48730(17) 0.00798(28)
O11 O -0.0720(7) 0.3827(10) 0.4120(5) 0.0070(4)
O12 O 0.0491(6) 0.1391(10) 0.4498(6) 0.0070(4)
O13 O 0.0917(7) 0.3157(9) 0.5897(5) 0.0070(4)
O14 O -0.0887(7) 0.1513(9) 0.4979(6) 0.0070(4)
Mo2 Mo 0.35949(22) 0.12616(33) 0.13478(16) 0.00798(28)
O21 O 0.4807(7) 0.0879(9) 0.1628(6) 0.0070(4)
O22 O 0.3307(8) 0.2982(10) 0.0968(6) 0.0070(4)
O23 O 0.2715(7) 0.0076(9) 0.0521(6) 0.0070(4)
O24 O 0.3587(7) 0.1080(10) 0.2279(6) 0.0070(4)
Mo3 Mo 0.13997(20) 0.11233(33) 0.25461(15) 0.00798(28)
O31 O 0.1215(7) 0.1011(9) 0.3378(6) 0.0070(4)
O32 O 0.2304(6) -0.0089(9) 0.2738(6) 0.0070(4)
O33 O 0.0276(7) 0.0750(9) 0.1553(6) 0.0070(4)
O34 O 0.1797(7) 0.2793(9) 0.2510(5) 0.0070(4)
Mo4 Mo 0.15002(22) 0.61710(35) 0.38255(16) 0.00798(28)
O41 O 0.2478(7) 0.5345(9) 0.4814(5) 0.0070(4)
O42 O 0.1616(7) 0.5686(9) 0.2997(6) 0.0070(4)
O43 O 0.0298(7) 0.5638(9) 0.3566(6) 0.0070(4)
O44 O 0.1623(8) 0.7969(10) 0.3937(6) 0.0070(4)
Mo5 Mo 0.35246(20) 0.62609(31) 0.21615(15) 0.00798(28)
O51 O 0.4619(7) 0.5742(9) 0.3121(5) 0.0070(4)
O52 O 0.3618(7) 0.5992(10) 0.1292(6) 0.0070(4)
O53 O 0.2481(7) 0.5308(10) 0.1972(6) 0.0070(4)
O54 O 0.3380(7) 0.8050(10) 0.2246(5) 0.0070(4)
Mo6 Mo 0.00274(22) 0.74472(34) 0.01909(17) 0.00798(28)
O61 O 0.0509(7) 0.6568(9) 0.1156(6) 0.0070(4)
O62 O 0.1044(7) 0.8120(10) 0.0189(6) 0.0070(4)
O63 O -0.0684(7) 0.6304(9) -0.0700(6) 0.0070(4)
O64 O -0.0741(6) 0.8846(10) 0.0099(6) 0.0070(4)
Sc1 Sc 0.3789(5) 0.9675(7) 0.31727(39) 0.0019(6)
Sc2 Sc 0.3718(4) 0.4590(6) 0.04934(35) 0.0019(6)
Sc3 Sc 0.1201(5) 0.4694(7) 0.18618(39) 0.0019(6)
Sc4 Sc 0.1090(4) 0.9779(7) 0.42039(33) 0.0019(6)
